data_4077236
loop_
_publ_author_name
'Wehmschulte, Rudolf J.'
'Khan, Masood A.'
'Twamley, Brendan'
'Schiemenz, Berthold'

_publ_section_title
;
 Synthesis and Characterization of a Sterically Encumbered Unsymmetrical
 9-Borafluorene, Its Pyridine Adduct, and Its Dilithium Salt
;
_journal_issue 5
_journal_name_full Organometallics
_journal_page_first 844
_journal_paper_doi 10.1021/om000868y
_journal_volume 20
_journal_year 2001
_chemical_formula_sum 'C60 H69 B N'
_chemical_formula_weight 814.97
_chemical_name_systematic
;
  ?
;
_space_group_IT_number 14
_symmetry_cell_setting monoclinic
_symmetry_space_group_name_Hall '-P 2ybc'
_symmetry_space_group_name_H-M 'P 1 21/c 1'
_atom_sites_solution_hydrogens geom
_atom_sites_solution_primary direct
_atom_sites_solution_secondary difmap
_audit_creation_method SHELXL
_cell_angle_alpha 90.00
_cell_angle_beta 91.477(10)
_cell_angle_gamma 90.00
_cell_formula_units_Z 4
_cell_length_a 15.364(2)
_cell_length_b 28.684(5)
_cell_length_c 11.869(2)
_cell_measurement_reflns_used 72
_cell_measurement_temperature 173(2)
_cell_measurement_theta_max 12.49
_cell_measurement_theta_min 4.16
_cell_volume 5228.9(14)
_computing_cell_refinement 'Siemens XSCANS'
_computing_data_collection 'Siemens XSCANS'
_computing_data_reduction 'Siemens SHELXTL'
_computing_molecular_graphics 'Siemens SHELXTL'
_computing_publication_material 'Siemens SHELXTL'
_computing_structure_refinement 'SHELXL-93 (Sheldrick, 1993)'
_computing_structure_solution 'SHELXS-86 (Sheldrick, 1990)'
_diffrn_ambient_temperature 173(2)
_diffrn_measurement_device 'Siemens P4'
_diffrn_measurement_method '2\q/\w scans'
_diffrn_radiation_monochromator graphite
_diffrn_radiation_source 'fine-focus sealed tube'
_diffrn_radiation_type MoK\a
_diffrn_radiation_wavelength 0.71073
_diffrn_reflns_av_R_equivalents 0.1448
_diffrn_reflns_av_sigmaI/netI 0.0831
_diffrn_reflns_limit_h_max 18
_diffrn_reflns_limit_h_min -18
_diffrn_reflns_limit_k_max 34
_diffrn_reflns_limit_k_min 0
_diffrn_reflns_limit_l_max 14
_diffrn_reflns_limit_l_min 0
_diffrn_reflns_number 9651
_diffrn_reflns_theta_max 25.00
_diffrn_reflns_theta_min 1.86
_diffrn_standards_decay_% 5.3
_diffrn_standards_interval_count 97
_diffrn_standards_number 3
_exptl_absorpt_coefficient_mu 0.058
_exptl_absorpt_correction_type none
_exptl_crystal_colour colourless
_exptl_crystal_density_diffrn 1.035
_exptl_crystal_description plate
_exptl_crystal_F_000 1764
_exptl_crystal_size_max 0.66
_exptl_crystal_size_mid 0.62
_exptl_crystal_size_min 0.56
_refine_diff_density_max 0.667
_refine_diff_density_min -0.281
_refine_diff_density_rms 0.076
_refine_ls_extinction_method none
_refine_ls_goodness_of_fit_all 1.109
_refine_ls_goodness_of_fit_obs 1.165
_refine_ls_hydrogen_treatment constr
_refine_ls_matrix_type full
_refine_ls_number_parameters 620
_refine_ls_number_reflns 9116
_refine_ls_number_restraints 38
_refine_ls_restrained_S_all 1.303
_refine_ls_restrained_S_obs 1.194
_refine_ls_R_factor_all 0.1556
_refine_ls_R_factor_obs 0.0902
_refine_ls_shift/esd_max -0.042
_refine_ls_shift/esd_mean 0.002
_refine_ls_structure_factor_coef Fsqd
_refine_ls_weighting_details 'w=1/[\s^2^(Fo^2^)+(0.1311P)^2^+5.4202P] where P=(Fo^2^+2Fc^2^)/3'
_refine_ls_weighting_scheme calc
_refine_ls_wR_factor_all 0.3368
_refine_ls_wR_factor_obs 0.2351
_reflns_number_observed 5482
_reflns_number_total 9182
_reflns_observed_criterion >2sigma(I)
_cod_data_source_file om000868y.cif
_cod_data_source_block rw003c_COMPOUND_1.py.1/2C6H14
_cod_depositor_comments
;
The following automatic conversions were performed:

'_symmetry_cell_setting' value 'Monoclinic' changed to 'monoclinic'
according to /home/saulius/struct/CIF-dictionaries/cif_core.dic
dictionary named 'cif_core.dic' version 2.4.2 from 2011-04-26.

Automatic conversion script
Id: cif_fix_values 1715 2011-07-08 13:25:40Z adriana 

The following automatic conversions were performed:

'_refine_ls_weighting_scheme' value 'calc
w=1/[\s^2^(Fo^2^)+(0.1311P)^2^+5.4202P] where P=(Fo^2^+2Fc^2^)/3' was
changed to 'calc'. New tag '_refine_ls_weighting_details' was
created. The value of the new tag was set to
'w=1/[\s^2^(Fo^2^)+(0.1311P)^2^+5.4202P] where P=(Fo^2^+2Fc^2^)/3'.

Automatic conversion script
Id: cif_fix_values 3143 2015-03-26 13:38:13Z robertas 
;
_cod_original_cell_volume 5228.9(15)
_cod_original_sg_symbol_H-M P2(1)/c
_cod_database_code 4077236

loop_
_symmetry_equiv_pos_as_xyz
'x, y, z'
'-x, y+1/2, -z+1/2'
'-x, -y, -z'
'x, -y-1/2, z-1/2'

loop_
_atom_site_aniso_label
_atom_site_aniso_U_11
_atom_site_aniso_U_22
_atom_site_aniso_U_33
_atom_site_aniso_U_23
_atom_site_aniso_U_13
_atom_site_aniso_U_12
N1 0.0336(13) 0.0377(14) 0.0236(12) 0.0001(11) 0.0013(10) 0.0012(11)
B1 0.031(2) 0.031(2) 0.029(2) 0.0028(14) -0.0001(14) 0.0025(14)
C1 0.034(4) 0.076(6) 0.086(6) 0.008(5) 0.003(4) 0.016(4)
C2 0.065(5) 0.037(4) 0.126(8) 0.008(5) 0.016(6) 0.018(4)
C3 0.176(9) 0.116(7) 0.031(4) 0.017(4) 0.024(5) 0.107(7)
C1A 0.122(8) 0.184(12) 0.075(7) 0.006(7) 0.001(6) 0.116(8)
C2A 0.111(8) 0.084(6) 0.162(11) -0.064(7) -0.020(8) 0.055(6)
C3A 0.134(8) 0.094(9) 0.262(15) -0.010(9) 0.158(9) 0.037(8)
C4 0.062(2) 0.060(2) 0.057(2) 0.014(2) 0.019(2) 0.024(2)
C5 0.037(2) 0.043(2) 0.036(2) 0.0001(15) 0.0000(14) 0.0041(15)
C6 0.042(2) 0.033(2) 0.038(2) 0.0067(14) -0.0040(14) 0.0026(14)
C7 0.034(2) 0.042(2) 0.031(2) 0.0081(14) -0.0007(13) 0.0008(14)
C8 0.0311(15) 0.036(2) 0.0256(15) 0.0004(13) -0.0028(12) 0.0015(13)
C9 0.037(2) 0.032(2) 0.038(2) 0.0046(14) 0.0042(14) -0.0014(14)
C10 0.037(2) 0.046(2) 0.042(2) 0.008(2) 0.0073(14) 0.001(2)
C11 0.0298(15) 0.032(2) 0.031(2) 0.0012(13) -0.0002(12) -0.0012(13)
C12 0.0309(15) 0.029(2) 0.0286(15) 0.0002(12) 0.0016(12) -0.0043(12)
C13 0.0287(15) 0.035(2) 0.035(2) -0.0021(14) -0.0030(13) -0.0037(13)
C14 0.038(2) 0.048(2) 0.036(2) -0.009(2) 0.0035(14) 0.004(2)
C15 0.044(2) 0.061(2) 0.022(2) -0.0039(15) 0.0002(14) 0.001(2)
C16 0.039(2) 0.047(2) 0.029(2) 0.0034(14) -0.0034(13) 0.002(2)
C17 0.038(2) 0.035(2) 0.032(2) -0.0079(14) -0.0004(13) 0.0052(14)
C18 0.035(2) 0.040(2) 0.036(2) 0.0012(14) 0.0063(14) 0.0047(14)
C19 0.030(2) 0.050(2) 0.037(2) 0.002(2) 0.0028(14) 0.0040(15)
C20 0.040(2) 0.039(2) 0.034(2) -0.0058(14) -0.0011(14) 0.0084(14)
C21 0.045(2) 0.027(2) 0.054(2) -0.003(2) -0.004(2) -0.0001(15)
C22 0.035(2) 0.038(2) 0.051(2) -0.008(2) -0.0117(15) -0.0014(15)
C23 0.044(2) 0.043(2) 0.046(2) 0.000(2) -0.004(2) 0.010(2)
C24 0.066(2) 0.075(3) 0.062(3) -0.004(2) -0.002(2) 0.037(2)
C25 0.064(3) 0.089(3) 0.074(3) 0.036(2) -0.005(2) 0.019(2)
C26 0.068(3) 0.064(3) 0.079(3) -0.003(2) -0.031(2) 0.012(2)
C27 0.077(3) 0.093(3) 0.079(3) 0.029(3) -0.010(2) -0.048(2)
C28 0.057(2) 0.076(3) 0.063(3) -0.009(2) 0.001(2) -0.028(2)
C29 0.066(3) 0.111(4) 0.074(3) -0.028(3) 0.035(2) -0.036(3)
C30 0.041(2) 0.067(2) 0.042(2) -0.005(2) 0.004(2) -0.016(2)
C31 0.035(2) 0.048(2) 0.029(2) -0.0075(15) 0.0043(13) -0.0027(15)
C32 0.031(2) 0.056(2) 0.034(2) -0.010(2) -0.0041(13) 0.002(2)
C33 0.044(2) 0.041(2) 0.030(2) -0.0005(14) -0.0038(14) 0.004(2)
C34 0.037(2) 0.035(2) 0.0259(15) -0.0019(13) -0.0020(13) 0.0011(14)
C35 0.034(2) 0.033(2) 0.0246(14) -0.0034(13) 0.0024(12) 0.0009(13)
C36 0.038(2) 0.037(2) 0.0270(15) -0.0015(13) 0.0026(13) 0.0002(14)
C37 0.044(2) 0.039(2) 0.037(2) 0.0075(15) -0.0037(15) -0.0011(15)
C38 0.058(2) 0.062(2) 0.067(2) 0.032(2) -0.025(2) -0.013(2)
C39 0.077(3) 0.066(3) 0.101(3) 0.053(2) -0.031(3) -0.022(2)
C40 0.062(2) 0.063(2) 0.081(3) 0.037(2) -0.023(2) -0.023(2)
C41 0.045(2) 0.041(2) 0.047(2) 0.014(2) -0.006(2) -0.006(2)
C42 0.036(2) 0.037(2) 0.031(2) 0.0038(13) -0.0017(13) 0.0023(14)
C43 0.037(2) 0.029(2) 0.054(2) 0.0083(15) -0.005(2) -0.0030(14)
C44 0.033(2) 0.030(2) 0.052(2) 0.0025(15) 0.0009(15) 0.0001(14)
C45 0.037(2) 0.034(2) 0.047(2) 0.002(2) -0.0044(15) -0.0053(14)
C46 0.034(2) 0.045(2) 0.053(2) 0.010(2) -0.001(2) -0.0078(15)
C47 0.034(2) 0.064(2) 0.065(2) 0.013(2) 0.006(2) -0.004(2)
C48 0.049(2) 0.056(2) 0.042(2) 0.014(2) 0.003(2) -0.008(2)
C49 0.035(2) 0.077(3) 0.072(3) 0.022(2) -0.012(2) -0.010(2)
C50 0.031(2) 0.284(9) 0.111(4) 0.072(5) -0.004(3) 0.007(4)
C51 0.063(3) 0.094(3) 0.099(3) 0.041(3) -0.026(2) 0.004(3)
C52 0.103(4) 0.103(4) 0.127(4) 0.009(4) -0.063(3) -0.029(3)
C53 0.042(2) 0.040(2) 0.030(2) 0.0006(14) 0.0001(14) -0.0008(15)
C54 0.058(2) 0.038(2) 0.046(2) -0.005(2) -0.009(2) 0.006(2)
C55 0.060(2) 0.060(2) 0.043(2) -0.016(2) -0.005(2) 0.019(2)
C56 0.055(2) 0.068(3) 0.032(2) -0.004(2) 0.012(2) 0.013(2)
C57 0.044(2) 0.046(2) 0.033(2) 0.0036(15) 0.0073(15) 0.005(2)
C59 0.107(7) 0.064(5) 0.044(4) 0.003(4) 0.026(4) -0.017(5)
C60 0.082(5) 0.072(5) 0.030(3) -0.036(3) 0.023(3) -0.026(4)
C61 0.080(6) 0.080(6) 0.114(7) -0.063(5) 0.045(5) -0.036(5)
C62 0.054(5) 0.081(6) 0.163(9) -0.083(6) 0.016(6) 0.000(5)

loop_
_atom_site_label
_atom_site_type_symbol
_atom_site_fract_x
_atom_site_fract_y
_atom_site_fract_z
_atom_site_U_iso_or_equiv
_atom_site_thermal_displace_type
_atom_site_occupancy
_atom_site_calc_flag
_atom_site_refinement_flags
_atom_site_disorder_group
N1 N 0.5435(2) 0.05968(9) 0.6810(2) 0.0316(6) Uani 1 d . .
B1 B 0.4898(2) 0.10222(12) 0.7411(3) 0.0304(8) Uani 1 d . .
C1 C 0.9221(4) -0.0289(3) 0.8823(8) 0.066(3) Uani 0.50 d PD 1
H1A H 0.9329(4) 0.0036(3) 0.8618(8) 0.098 Uiso 0.50 calc PR 1
H1B H 0.9725(4) -0.0480(3) 0.8626(8) 0.098 Uiso 0.50 calc PR 1
H1C H 0.9130(4) -0.0310(3) 0.9636(8) 0.098 Uiso 0.50 calc PR 1
C2 C 0.8292(6) -0.0956(3) 0.8542(10) 0.076(3) Uani 0.50 d PD 1
H2A H 0.8099(6) -0.0955(3) 0.9323(10) 0.113 Uiso 0.50 calc PR 1
H2B H 0.8865(6) -0.1105(3) 0.8508(10) 0.113 Uiso 0.50 calc PR 1
H2C H 0.7872(6) -0.1130(3) 0.8069(10) 0.113 Uiso 0.50 calc PR 1
C3 C 0.8629(8) -0.0419(4) 0.6980(7) 0.107(4) Uani 0.50 d PD 1
H3A H 0.8645(8) -0.0086(4) 0.6798(7) 0.161 Uiso 0.50 calc PR 1
H3B H 0.8219(8) -0.0577(4) 0.6462(7) 0.161 Uiso 0.50 calc PR 1
H3C H 0.9211(8) -0.0553(4) 0.6902(7) 0.161 Uiso 0.50 calc PR 1
C1A C 0.8727(8) -0.0750(5) 0.9056(8) 0.127(5) Uani 0.50 d PD 2
H1AA H 0.8272(8) -0.0831(5) 0.9585(8) 0.190 Uiso 0.50 calc PR 2
H1AB H 0.9179(8) -0.0565(5) 0.9446(8) 0.190 Uiso 0.50 calc PR 2
H1AC H 0.8985(8) -0.1035(5) 0.8759(8) 0.190 Uiso 0.50 calc PR 2
C2A C 0.7837(7) -0.0898(3) 0.7456(11) 0.119(4) Uani 0.50 d PD 2
H2AA H 0.7538(7) -0.0770(3) 0.6786(11) 0.179 Uiso 0.50 calc PR 2
H2AB H 0.7409(7) -0.1040(3) 0.7950(11) 0.179 Uiso 0.50 calc PR 2
H2AC H 0.8256(7) -0.1135(3) 0.7227(11) 0.179 Uiso 0.50 calc PR 2
C3A C 0.8811(8) -0.0279(5) 0.7121(12) 0.161(6) Uani 0.50 d PD 2
H3AA H 0.8390(8) -0.0112(5) 0.6637(12) 0.241 Uiso 0.50 calc PR 2
H3AB H 0.9073(8) -0.0533(5) 0.6694(12) 0.241 Uiso 0.50 calc PR 2
H3AC H 0.9268(8) -0.0063(5) 0.7382(12) 0.241 Uiso 0.50 calc PR 2
C4 C 0.8350(3) -0.04796(14) 0.8134(3) 0.0593(11) Uani 1 d D .
C5 C 0.7626(2) -0.01495(12) 0.8486(3) 0.0389(8) Uani 1 d . .
C6 C 0.6963(2) -0.02942(11) 0.9183(3) 0.0378(8) Uani 1 d . .
H6A H 0.6958(2) -0.06067(11) 0.9448(3) 0.045 Uiso 1 calc R .
C7 C 0.6312(2) 0.00075(11) 0.9497(3) 0.0356(8) Uani 1 d . .
H7A H 0.5877(2) -0.01013(11) 0.9987(3) 0.043 Uiso 1 calc R .
C8 C 0.6276(2) 0.04612(11) 0.9121(2) 0.0310(7) Uani 1 d . .
C9 C 0.6948(2) 0.06079(11) 0.8438(3) 0.0360(8) Uani 1 d . .
H9A H 0.6955(2) 0.09213(11) 0.8179(3) 0.043 Uiso 1 calc R .
C10 C 0.7600(2) 0.03113(12) 0.8130(3) 0.0417(9) Uani 1 d . .
H10A H 0.8045(2) 0.04241(12) 0.7660(3) 0.050 Uiso 1 calc R .
C11 C 0.5581(2) 0.07858(11) 0.9510(2) 0.0312(7) Uani 1 d . .
C12 C 0.4988(2) 0.10327(10) 0.8787(2) 0.0294(7) Uani 1 d . .
C13 C 0.4394(2) 0.13273(11) 0.9340(3) 0.0330(8) Uani 1 d . .
C14 C 0.4409(2) 0.13804(12) 1.0511(3) 0.0407(9) Uani 1 d . .
H14A H 0.4007(2) 0.15852(12) 1.0851(3) 0.049 Uiso 1 calc R .
C15 C 0.5000(2) 0.11396(13) 1.1175(3) 0.0422(9) Uani 1 d . .
H15A H 0.5011(2) 0.11793(13) 1.1970(3) 0.051 Uiso 1 calc R .
C16 C 0.5573(2) 0.08413(12) 1.0680(3) 0.0382(8) Uani 1 d . .
H16A H 0.5973(2) 0.06691(12) 1.1140(3) 0.046 Uiso 1 calc R .
C17 C 0.3713(2) 0.16238(11) 0.8740(3) 0.0351(8) Uani 1 d . .
C18 C 0.2841(2) 0.14922(12) 0.8743(3) 0.0369(8) Uani 1 d . .
H18A H 0.2680(2) 0.12122(12) 0.9112(3) 0.044 Uiso 1 calc R .
C19 C 0.2207(2) 0.17616(12) 0.8220(3) 0.0391(8) Uani 1 d . .
H19A H 0.1618(2) 0.16611(12) 0.8233(3) 0.047 Uiso 1 calc R .
C20 C 0.2403(2) 0.21752(11) 0.7676(3) 0.0375(8) Uani 1 d . .
C21 C 0.3272(2) 0.23154(11) 0.7727(3) 0.0421(9) Uani 1 d . .
H21A H 0.3429(2) 0.26036(11) 0.7394(3) 0.050 Uiso 1 calc R .
C22 C 0.3907(2) 0.20487(12) 0.8245(3) 0.0417(9) Uani 1 d . .
H22A H 0.4492(2) 0.21571(12) 0.8265(3) 0.050 Uiso 1 calc R .
C23 C 0.1691(2) 0.24676(12) 0.7078(3) 0.0443(9) Uani 1 d D .
C24 C 0.1230(3) 0.2758(2) 0.7946(4) 0.0677(12) Uani 1 d D .
H24A H 0.1642(6) 0.2980(7) 0.8292(18) 0.102 Uiso 1 calc R .
H24B H 0.1000(17) 0.2553(2) 0.8528(14) 0.102 Uiso 1 calc R .
H24C H 0.0749(13) 0.2930(8) 0.7578(6) 0.102 Uiso 1 calc R .
C25 C 0.2073(3) 0.2781(2) 0.6177(4) 0.0758(14) Uani 1 d D .
H25A H 0.2430(18) 0.3024(7) 0.6539(4) 0.114 Uiso 1 calc R .
H25B H 0.1599(3) 0.2926(9) 0.5733(18) 0.114 Uiso 1 calc R .
H25C H 0.2434(18) 0.2594(3) 0.5680(17) 0.114 Uiso 1 calc R .
C26 C 0.1024(3) 0.2140(2) 0.6477(4) 0.0706(13) Uani 1 d . .
H26A H 0.1329(4) 0.1929(7) 0.5972(20) 0.106 Uiso 1 calc R .
H26B H 0.0602(12) 0.2326(2) 0.6039(21) 0.106 Uiso 1 calc R .
H26C H 0.0718(14) 0.1957(8) 0.7041(4) 0.106 Uiso 1 calc R .
C27 C 0.2100(3) -0.0135(2) 0.7792(4) 0.0830(15) Uani 1 d . .
H27A H 0.2344(21) -0.0006(2) 0.8496(13) 0.125 Uiso 1 calc R .
H27B H 0.2555(16) -0.0302(8) 0.7394(12) 0.125 Uiso 1 calc R .
H27C H 0.1626(6) -0.0351(7) 0.7962(25) 0.125 Uiso 1 calc R .
C28 C 0.1275(3) 0.0039(2) 0.6036(4) 0.0655(12) Uani 1 d . .
H28A H 0.1689(5) -0.0143(9) 0.5601(14) 0.098 Uiso 1 calc R .
H28B H 0.1022(17) 0.0285(2) 0.5559(13) 0.098 Uiso 1 calc R .
H28C H 0.0811(13) -0.0166(8) 0.6295(4) 0.098 Uiso 1 calc R .
C29 C 0.1097(3) 0.0557(2) 0.7708(4) 0.0832(15) Uani 1 d . .
H29A H 0.1387(7) 0.0684(10) 0.8386(16) 0.125 Uiso 1 calc R .
H29B H 0.0604(12) 0.0363(3) 0.7925(26) 0.125 Uiso 1 calc R .
H29C H 0.0886(17) 0.0813(7) 0.7228(11) 0.125 Uiso 1 calc R .
C30 C 0.1749(2) 0.02583(14) 0.7055(3) 0.0500(10) Uani 1 d . .
C31 C 0.2471(2) 0.05880(12) 0.6671(3) 0.0375(8) Uani 1 d . .
C32 C 0.2296(2) 0.09156(13) 0.5826(3) 0.0407(9) Uani 1 d . .
H32A H 0.1744(2) 0.09121(13) 0.5449(3) 0.049 Uiso 1 calc R .
C33 C 0.2901(2) 0.12435(12) 0.5524(3) 0.0386(8) Uani 1 d . .
H33A H 0.2766(2) 0.14628(12) 0.4945(3) 0.046 Uiso 1 calc R .
C34 C 0.3714(2) 0.12503(11) 0.6076(2) 0.0327(7) Uani 1 d . .
C35 C 0.3915(2) 0.09294(11) 0.6924(2) 0.0305(7) Uani 1 d . .
C36 C 0.3291(2) 0.06004(11) 0.7197(2) 0.0341(8) Uani 1 d . .
H36A H 0.3430(2) 0.03759(11) 0.7762(2) 0.041 Uiso 1 calc R .
C37 C 0.4418(2) 0.15904(12) 0.5952(3) 0.0401(8) Uani 1 d . .
C38 C 0.4409(3) 0.19781(14) 0.5255(3) 0.0626(11) Uani 1 d . .
H38A H 0.3939(3) 0.20294(14) 0.4734(3) 0.075 Uiso 1 calc R .
C39 C 0.5096(3) 0.2289(2) 0.5333(4) 0.0819(14) Uani 1 d . .
H39A H 0.5093(3) 0.2558(2) 0.4867(4) 0.098 Uiso 1 calc R .
C40 C 0.5780(3) 0.22126(15) 0.6073(4) 0.0691(13) Uani 1 d . .
H40A H 0.6247(3) 0.24297(15) 0.6108(4) 0.083 Uiso 1 calc R .
C41 C 0.5806(2) 0.18212(12) 0.6779(3) 0.0445(9) Uani 1 d . .
C42 C 0.5115(2) 0.15022(11) 0.6728(3) 0.0347(8) Uani 1 d . .
C43 C 0.6569(2) 0.17817(11) 0.7566(3) 0.0403(9) Uani 1 d . .
C44 C 0.6493(2) 0.17942(11) 0.8723(3) 0.0384(8) Uani 1 d . .
H44A H 0.5932(2) 0.18290(11) 0.9031(3) 0.046 Uiso 1 calc R .
C45 C 0.7207(2) 0.17576(11) 0.9444(3) 0.0396(8) Uani 1 d . .
H45A H 0.7126(2) 0.17688(11) 1.0235(3) 0.048 Uiso 1 calc R .
C46 C 0.8049(2) 0.17043(12) 0.9040(3) 0.0439(9) Uani 1 d . .
C47 C 0.8128(2) 0.17121(14) 0.7887(3) 0.0542(11) Uani 1 d . .
H47A H 0.8692(2) 0.16903(14) 0.7582(3) 0.065 Uiso 1 calc R .
C48 C 0.7415(2) 0.17506(13) 0.7157(3) 0.0491(10) Uani 1 d . .
H48A H 0.7499(2) 0.17561(13) 0.6368(3) 0.059 Uiso 1 calc R .
C49 C 0.8816(2) 0.1635(2) 0.9867(4) 0.0617(12) Uani 1 d . .
C50 C 0.9673(3) 0.1596(3) 0.9295(5) 0.142(3) Uani 1 d . .
H50A H 0.9658(14) 0.1327(13) 0.8784(39) 0.213 Uiso 1 calc R .
H50B H 1.0140(6) 0.1553(22) 0.9864(6) 0.213 Uiso 1 calc R .
H50C H 0.9779(19) 0.1880(9) 0.8864(42) 0.213 Uiso 1 calc R .
C51 C 0.8650(3) 0.1197(2) 1.0570(4) 0.086(2) Uani 1 d . .
H51A H 0.8629(23) 0.0924(2) 1.0076(6) 0.128 Uiso 1 calc R .
H51B H 0.8095(12) 0.1229(6) 1.0950(24) 0.128 Uiso 1 calc R .
H51C H 0.9122(13) 0.1159(7) 1.1135(20) 0.128 Uiso 1 calc R .
C52 C 0.8858(4) 0.2054(2) 1.0698(5) 0.112(2) Uani 1 d . .
H52A H 0.9326(20) 0.2002(8) 1.1261(24) 0.168 Uiso 1 calc R .
H52B H 0.8302(11) 0.2082(10) 1.1077(29) 0.168 Uiso 1 calc R .
H52C H 0.8974(30) 0.2341(3) 1.0281(8) 0.168 Uiso 1 calc R .
C53 C 0.5281(2) 0.01590(11) 0.7095(3) 0.0373(8) Uani 1 d . .
H53A H 0.4915(2) 0.01005(11) 0.7712(3) 0.045 Uiso 1 calc R .
C54 C 0.5628(2) -0.02154(13) 0.6536(3) 0.0475(9) Uani 1 d . .
H54A H 0.5506(2) -0.05249(13) 0.6769(3) 0.057 Uiso 1 calc R .
C55 C 0.6153(3) -0.01351(14) 0.5639(3) 0.0543(10) Uani 1 d . .
H55A H 0.6395(3) -0.03879(14) 0.5234(3) 0.065 Uiso 1 calc R .
C56 C 0.6323(2) 0.03132(14) 0.5338(3) 0.0515(10) Uani 1 d . .
H56A H 0.6683(2) 0.03777(14) 0.4718(3) 0.062 Uiso 1 calc R .
C57 C 0.5965(2) 0.06730(12) 0.5945(3) 0.0408(9) Uani 1 d . .
H57A H 0.6098(2) 0.09851(12) 0.5745(3) 0.049 Uiso 1 calc R .
C58 C -0.3542(9) 0.1831(6) 0.3120(15) 0.061(4) Uiso 0.25 d PD 1
H58A H -0.3807(9) 0.2138(6) 0.2995(15) 0.092 Uiso 0.25 calc PR 1
H58B H -0.3885(9) 0.1656(6) 0.3661(15) 0.092 Uiso 0.25 calc PR 1
H58C H -0.3531(9) 0.1661(6) 0.2405(15) 0.092 Uiso 0.25 calc PR 1
C63 C -0.0669(18) 0.1019(8) 0.5484(15) 0.104(9) Uiso 0.25 d PD 1
H63A H -0.0228(18) 0.0777(8) 0.5624(15) 0.156 Uiso 0.25 calc PR 1
H63B H -0.1236(18) 0.0872(8) 0.5339(15) 0.156 Uiso 0.25 calc PR 1
H63C H -0.0702(18) 0.1222(8) 0.6147(15) 0.156 Uiso 0.25 calc PR 1
C59 C -0.2595(6) 0.1893(3) 0.3596(7) 0.071(3) Uani 0.50 d PD .
H59A H -0.2296(6) 0.2090(3) 0.3040(7) 0.085 Uiso 0.50 calc PR 1
H59B H -0.2646(6) 0.2086(3) 0.4282(7) 0.085 Uiso 0.50 calc PR 1
C60 C -0.1975(5) 0.1523(3) 0.3899(6) 0.061(2) Uani 0.50 d P .
H60A H -0.1929(5) 0.1316(3) 0.3236(6) 0.073 Uiso 0.50 calc PR .
H60B H -0.2235(5) 0.1336(3) 0.4505(6) 0.073 Uiso 0.50 calc PR .
C61 C -0.1074(6) 0.1648(3) 0.4279(9) 0.091(3) Uani 0.50 d P .
H61A H -0.0846(6) 0.1867(3) 0.3713(9) 0.109 Uiso 0.50 calc PR .
H61B H -0.1124(6) 0.1826(3) 0.4988(9) 0.109 Uiso 0.50 calc PR .
C62 C -0.0424(6) 0.1306(3) 0.4473(8) 0.099(4) Uani 0.50 d PD .
H62A H 0.0147(6) 0.1458(3) 0.4615(8) 0.119 Uiso 0.50 calc PR 1
H62B H -0.0378(6) 0.1103(3) 0.3803(8) 0.119 Uiso 0.50 calc PR 1
C58A C -0.3428(9) 0.1651(6) 0.3275(15) 0.057(4) Uiso 0.25 d PD 2
H58D H -0.3870(9) 0.1884(6) 0.3064(15) 0.085 Uiso 0.25 calc PR 2
H58E H -0.3628(9) 0.1469(6) 0.3917(15) 0.085 Uiso 0.25 calc PR 2
H58F H -0.3331(9) 0.1443(6) 0.2636(15) 0.085 Uiso 0.25 calc PR 2
C63A C -0.0566(19) 0.1048(8) 0.5512(15) 0.092(9) Uiso 0.25 d PD 2
H63D H -0.0112(19) 0.0811(8) 0.5613(15) 0.138 Uiso 0.25 calc PR 2
H63E H -0.1138(19) 0.0897(8) 0.5468(15) 0.138 Uiso 0.25 calc PR 2
H63F H -0.0545(19) 0.1264(8) 0.6152(15) 0.138 Uiso 0.25 calc PR 2

loop_
_atom_type_symbol
_atom_type_description
_atom_type_scat_dispersion_real
_atom_type_scat_dispersion_imag
_atom_type_scat_source
C C 0.0033 0.0016 'International Tables Vol C Tables 4.2.6.8 and 6.1.1.4'
H H 0.0000 0.0000 'International Tables Vol C Tables 4.2.6.8 and 6.1.1.4'
B B 0.0013 0.0007 'International Tables Vol C Tables 4.2.6.8 and 6.1.1.4'
N N 0.0061 0.0033 'International Tables Vol C Tables 4.2.6.8 and 6.1.1.4'

loop_
_geom_angle_atom_site_label_1
_geom_angle_atom_site_label_2
_geom_angle_atom_site_label_3
_geom_angle
C53 N1 C57 117.7(3)
C53 N1 B1 119.9(2)
C57 N1 B1 122.1(3)
C35 B1 C12 114.3(2)
C35 B1 C42 99.3(2)
C12 B1 C42 117.8(3)
C35 B1 N1 101.3(2)
C12 B1 N1 114.6(2)
C42 B1 N1 107.4(2)
C2 C4 C3 116.6(7)
C1A C4 C3A 127.7(8)
C1A C4 C5 113.9(5)
C2 C4 C5 116.2(5)
C3 C4 C5 114.6(5)
C3A C4 C5 109.8(6)
C1A C4 C2A 99.0(8)
C3A C4 C2A 96.7(8)
C5 C4 C2A 104.2(4)
C2 C4 C1 101.7(6)
C3 C4 C1 99.9(6)
C5 C4 C1 104.3(4)
C10 C5 C6 116.7(3)
C10 C5 C4 121.5(3)
C6 C5 C4 121.8(3)
C7 C6 C5 121.3(3)
C8 C7 C6 121.9(3)
C7 C8 C9 116.7(3)
C7 C8 C11 120.7(3)
C9 C8 C11 122.4(3)
C10 C9 C8 121.7(3)
C9 C10 C5 121.7(3)
C16 C11 C12 121.4(3)
C16 C11 C8 113.6(3)
C12 C11 C8 125.0(3)
C13 C12 C11 115.2(3)
C13 C12 B1 115.8(2)
C11 C12 B1 129.0(3)
C14 C13 C12 122.1(3)
C14 C13 C17 113.6(3)
C12 C13 C17 124.3(3)
C15 C14 C13 120.7(3)
C16 C15 C14 119.4(3)
C15 C16 C11 121.2(3)
C22 C17 C18 117.1(3)
C22 C17 C13 122.7(3)
C18 C17 C13 120.0(3)
C19 C18 C17 121.1(3)
C18 C19 C20 122.0(3)
C19 C20 C21 116.4(3)
C19 C20 C23 121.4(3)
C21 C20 C23 122.1(3)
C22 C21 C20 121.9(3)
C21 C22 C17 121.4(3)
C24 C23 C25 110.3(3)
C24 C23 C20 109.0(3)
C25 C23 C20 111.3(3)
C24 C23 C26 109.3(3)
C25 C23 C26 107.3(3)
C20 C23 C26 109.6(3)
C27 C30 C28 107.7(4)
C27 C30 C31 112.3(3)
C28 C30 C31 110.6(3)
C27 C30 C29 110.4(4)
C28 C30 C29 108.9(3)
C31 C30 C29 106.9(3)
C36 C31 C32 117.4(3)
C36 C31 C30 122.4(3)
C32 C31 C30 120.0(3)
C33 C32 C31 122.0(3)
C32 C33 C34 119.2(3)
C35 C34 C33 120.6(3)
C35 C34 C37 111.1(3)
C33 C34 C37 128.0(3)
C36 C35 C34 118.4(3)
C36 C35 B1 132.0(3)
C34 C35 B1 109.6(3)
C35 C36 C31 122.3(3)
C38 C37 C42 121.9(3)
C38 C37 C34 126.6(3)
C42 C37 C34 111.3(3)
C39 C38 C37 118.7(3)
C40 C39 C38 120.8(4)
C39 C40 C41 121.4(4)
C42 C41 C40 119.2(3)
C42 C41 C43 124.2(3)
C40 C41 C43 116.5(3)
C41 C42 C37 118.0(3)
C41 C42 B1 133.8(3)
C37 C42 B1 108.2(3)
C44 C43 C48 116.7(3)
C44 C43 C41 122.5(3)
C48 C43 C41 120.8(3)
C45 C44 C43 121.9(3)
C44 C45 C46 121.6(3)
C47 C46 C45 116.4(3)
C47 C46 C49 123.7(3)
C45 C46 C49 119.9(3)
C46 C47 C48 122.3(3)
C47 C48 C43 121.0(3)
C50 C49 C46 113.0(4)
C50 C49 C51 110.1(4)
C46 C49 C51 108.6(3)
C50 C49 C52 108.9(5)
C46 C49 C52 109.1(4)
C51 C49 C52 107.0(4)
N1 C53 C54 122.9(3)
C55 C54 C53 119.1(3)
C56 C55 C54 118.8(3)
C55 C56 C57 119.2(3)
N1 C57 C56 122.3(3)
C60 C59 C58A 105.9(9)
C60 C59 C58 127.0(10)
C59 C60 C61 119.6(7)
C62 C61 C60 122.0(8)
C63A C62 C61 111.6(13)
C61 C62 C63 108.5(13)

loop_
_geom_bond_atom_site_label_1
_geom_bond_atom_site_label_2
_geom_bond_distance
N1 C53 1.323(4)
N1 C57 1.345(4)
N1 B1 1.645(4)
B1 C35 1.625(4)
B1 C12 1.636(4)
B1 C42 1.636(5)
C1 C4 1.645(8)
C2 C4 1.454(9)
C3 C4 1.457(9)
C1A C4 1.449(10)
C2A C4 1.637(10)
C3A C4 1.525(11)
C4 C5 1.526(5)
C5 C10 1.388(5)
C5 C6 1.392(5)
C6 C7 1.381(4)
C7 C8 1.376(4)
C8 C9 1.395(4)
C8 C11 1.498(4)
C9 C10 1.371(5)
C11 C16 1.398(4)
C11 C12 1.424(4)
C12 C13 1.418(4)
C13 C14 1.397(4)
C13 C17 1.511(4)
C14 C15 1.373(5)
C15 C16 1.371(5)
C17 C22 1.389(5)
C17 C18 1.393(4)
C18 C19 1.379(4)
C19 C20 1.387(5)
C20 C21 1.394(5)
C20 C23 1.537(5)
C21 C22 1.373(5)
C23 C24 1.515(5)
C23 C25 1.526(5)
C23 C26 1.551(5)
C27 C30 1.517(6)
C28 C30 1.531(5)
C29 C30 1.541(6)
C30 C31 1.536(5)
C31 C36 1.392(4)
C31 C32 1.395(5)
C32 C33 1.376(5)
C33 C34 1.396(4)
C34 C35 1.393(4)
C34 C37 1.467(4)
C35 C36 1.389(4)
C37 C38 1.386(5)
C37 C42 1.417(4)
C38 C39 1.383(6)
C39 C40 1.371(6)
C40 C41 1.401(5)
C41 C42 1.401(5)
C41 C43 1.485(5)
C43 C44 1.382(5)
C43 C48 1.401(5)
C44 C45 1.379(4)
C45 C46 1.399(5)
C46 C47 1.377(5)
C46 C49 1.527(5)
C47 C48 1.384(5)
C49 C50 1.500(6)
C49 C51 1.533(6)
C49 C52 1.554(7)
C53 C54 1.377(5)
C54 C55 1.373(5)
C55 C56 1.361(6)
C56 C57 1.381(5)
C58 C59 1.56(2)
C63 C62 1.51(2)
C59 C60 1.464(12)
C59 C58A 1.50(2)
C60 C61 1.489(12)
C61 C62 1.414(13)
C62 C63A 1.459(15)

loop_
_geom_torsion_atom_site_label_1
_geom_torsion_atom_site_label_2
_geom_torsion_atom_site_label_3
_geom_torsion_atom_site_label_4
_geom_torsion
C53 N1 B1 C35 -67.0(3)
C57 N1 B1 C35 105.9(3)
C53 N1 B1 C12 56.6(4)
C57 N1 B1 C12 -130.5(3)
C53 N1 B1 C42 -170.6(3)
C57 N1 B1 C42 2.3(4)
C1A C4 C5 C10 133.4(7)
C2 C4 C5 C10 -178.6(6)
C3 C4 C5 C10 -37.8(7)
C3A C4 C5 C10 -17.1(8)
C2A C4 C5 C10 -119.8(6)
C1 C4 C5 C10 70.4(5)
C1A C4 C5 C6 -46.3(8)
C2 C4 C5 C6 1.7(7)
C3 C4 C5 C6 142.5(6)
C3A C4 C5 C6 163.1(7)
C2A C4 C5 C6 60.5(6)
C1 C4 C5 C6 -109.3(5)
C10 C5 C6 C7 0.2(5)
C4 C5 C6 C7 179.9(3)
C5 C6 C7 C8 1.4(5)
C6 C7 C8 C9 -2.3(4)
C6 C7 C8 C11 -177.7(3)
C7 C8 C9 C10 1.8(4)
C11 C8 C9 C10 177.1(3)
C8 C9 C10 C5 -0.3(5)
C6 C5 C10 C9 -0.7(5)
C4 C5 C10 C9 179.6(3)
C7 C8 C11 C16 58.0(4)
C9 C8 C11 C16 -117.2(3)
C7 C8 C11 C12 -123.9(3)
C9 C8 C11 C12 60.9(4)
C16 C11 C12 C13 -0.9(4)
C8 C11 C12 C13 -179.0(3)
C16 C11 C12 B1 179.2(3)
C8 C11 C12 B1 1.2(5)
C35 B1 C12 C13 -50.6(4)
C42 B1 C12 C13 65.3(4)
N1 B1 C12 C13 -166.9(2)
C35 B1 C12 C11 129.2(3)
C42 B1 C12 C11 -114.8(3)
N1 B1 C12 C11 12.9(4)
C11 C12 C13 C14 1.8(4)
B1 C12 C13 C14 -178.3(3)
C11 C12 C13 C17 179.5(3)
B1 C12 C13 C17 -0.6(4)
C12 C13 C14 C15 -1.1(5)
C17 C13 C14 C15 -179.0(3)
C13 C14 C15 C16 -0.6(5)
C14 C15 C16 C11 1.5(5)
C12 C11 C16 C15 -0.7(5)
C8 C11 C16 C15 177.5(3)
C14 C13 C17 C22 98.2(4)
C12 C13 C17 C22 -79.7(4)
C14 C13 C17 C18 -76.8(4)
C12 C13 C17 C18 105.4(4)
C22 C17 C18 C19 3.5(5)
C13 C17 C18 C19 178.8(3)
C17 C18 C19 C20 -0.4(5)
C18 C19 C20 C21 -2.7(5)
C18 C19 C20 C23 178.9(3)
C19 C20 C21 C22 2.8(5)
C23 C20 C21 C22 -178.8(3)
C20 C21 C22 C17 0.3(5)
C18 C17 C22 C21 -3.4(5)
C13 C17 C22 C21 -178.6(3)
C19 C20 C23 C24 81.0(4)
C21 C20 C23 C24 -97.4(4)
C19 C20 C23 C25 -157.2(3)
C21 C20 C23 C25 24.5(5)
C19 C20 C23 C26 -38.6(4)
C21 C20 C23 C26 143.0(3)
C27 C30 C31 C36 -17.1(5)
C28 C30 C31 C36 -137.5(3)
C29 C30 C31 C36 104.1(4)
C27 C30 C31 C32 168.1(3)
C28 C30 C31 C32 47.7(5)
C29 C30 C31 C32 -70.7(4)
C36 C31 C32 C33 -0.7(5)
C30 C31 C32 C33 174.4(3)
C31 C32 C33 C34 0.0(5)
C32 C33 C34 C35 0.1(5)
C32 C33 C34 C37 -174.5(3)
C33 C34 C35 C36 0.7(4)
C37 C34 C35 C36 176.0(3)
C33 C34 C35 B1 -179.8(3)
C37 C34 C35 B1 -4.4(4)
C12 B1 C35 C36 -47.8(4)
C42 B1 C35 C36 -174.1(3)
N1 B1 C35 C36 75.9(4)
C12 B1 C35 C34 132.7(3)
C42 B1 C35 C34 6.5(3)
N1 B1 C35 C34 -103.5(3)
C34 C35 C36 C31 -1.5(5)
B1 C35 C36 C31 179.2(3)
C32 C31 C36 C35 1.5(5)
C30 C31 C36 C35 -173.5(3)
C35 C34 C37 C38 -174.6(4)
C33 C34 C37 C38 0.4(6)
C35 C34 C37 C42 -0.1(4)
C33 C34 C37 C42 174.9(3)
C42 C37 C38 C39 -0.8(6)
C34 C37 C38 C39 173.2(4)
C37 C38 C39 C40 0.9(7)
C38 C39 C40 C41 -0.4(8)
C39 C40 C41 C42 -0.2(7)
C39 C40 C41 C43 -178.5(4)
C40 C41 C42 C37 0.4(5)
C43 C41 C42 C37 178.5(3)
C40 C41 C42 B1 -178.6(4)
C43 C41 C42 B1 -0.4(6)
C38 C37 C42 C41 0.1(5)
C34 C37 C42 C41 -174.7(3)
C38 C37 C42 B1 179.3(3)
C34 C37 C42 B1 4.5(4)
C35 B1 C42 C41 172.6(4)
C12 B1 C42 C41 48.7(5)
N1 B1 C42 C41 -82.4(4)
C35 B1 C42 C37 -6.4(3)
C12 B1 C42 C37 -130.3(3)
N1 B1 C42 C37 98.6(3)
C42 C41 C43 C44 -62.1(5)
C40 C41 C43 C44 116.1(4)
C42 C41 C43 C48 120.8(4)
C40 C41 C43 C48 -61.0(5)
C48 C43 C44 C45 -2.7(5)
C41 C43 C44 C45 -179.9(3)
C43 C44 C45 C46 -0.2(5)
C44 C45 C46 C47 2.9(5)
C44 C45 C46 C49 -176.3(3)
C45 C46 C47 C48 -2.6(6)
C49 C46 C47 C48 176.5(4)
C46 C47 C48 C43 -0.3(6)
C44 C43 C48 C47 3.0(5)
C41 C43 C48 C47 -179.8(3)
C47 C46 C49 C50 2.3(6)
C45 C46 C49 C50 -178.6(5)
C47 C46 C49 C51 -120.3(4)
C45 C46 C49 C51 58.8(5)
C47 C46 C49 C52 123.5(4)
C45 C46 C49 C52 -57.4(5)
C57 N1 C53 C54 -1.0(5)
B1 N1 C53 C54 172.2(3)
N1 C53 C54 C55 -0.4(5)
C53 C54 C55 C56 0.8(5)
C54 C55 C56 C57 0.2(5)
C53 N1 C57 C56 2.1(5)
B1 N1 C57 C56 -170.9(3)
C55 C56 C57 N1 -1.7(5)
C58A C59 C60 C61 -179.1(9)
C58 C59 C60 C61 176.4(11)
C59 C60 C61 C62 -173.5(8)
C60 C61 C62 C63A -73.8(16)
C60 C61 C62 C63 -67.5(15)
